data_4342989
loop_
_publ_author_name
'Xu, Zhenghu'
'Han, Lu Lu'
'Zhuang, Gui Lin'
'Bai, Jing'
'Sun, Di'

_publ_section_title
;
 In situ construction of three anion-dependent cu(i) coordination networks
 as promising heterogeneous catalysts for azide-alkyne &quot;click&quot;
 reactions.
;
_journal_issue 10
_journal_name_full 'Inorganic chemistry'
_journal_page_first 4737
_journal_page_last 4743
_journal_paper_doi 10.1021/acs.inorgchem.5b00110
_journal_volume 54
_journal_year 2015
_chemical_formula_sum 'C73 H99 Br Cu6 N32'
_chemical_formula_weight 1885.99
_chemical_name_systematic
; 
 ? 
;
_space_group_crystal_system hexagonal
_space_group_IT_number 176
_space_group_name_Hall '-P 6c'
_space_group_name_H-M_alt 'P 63/m'
_symmetry_space_group_name_Hall '-P 6c'
_symmetry_space_group_name_H-M 'P 63/m'
_atom_sites_solution_hydrogens geom
_atom_sites_solution_primary direct
_atom_sites_solution_secondary difmap
_audit_creation_method SHELXL-97
_cell_angle_alpha 90.00
_cell_angle_beta 90.00
_cell_angle_gamma 120.00
_cell_formula_units_Z 2
_cell_length_a 19.003(5)
_cell_length_b 19.003
_cell_length_c 16.916(5)
_cell_measurement_reflns_used 1196
_cell_measurement_temperature 200(2)
_cell_measurement_theta_max 34.208
_cell_measurement_theta_min 4.816
_cell_volume 5290(2)
_computing_structure_refinement 'SHELXL-97 (Sheldrick, 1997)'
_computing_structure_solution 'SHELXS-97 (Sheldrick, 1990)'
_diffrn_ambient_temperature 200(2)
_diffrn_measured_fraction_theta_full 0.996
_diffrn_measured_fraction_theta_max 0.996
_diffrn_radiation_monochromator graphite
_diffrn_radiation_source 'fine-focus sealed tube'
_diffrn_radiation_type MoK\a
_diffrn_radiation_wavelength 0.71073
_diffrn_reflns_av_R_equivalents 0.1177
_diffrn_reflns_av_sigmaI/netI 0.0908
_diffrn_reflns_limit_h_max 22
_diffrn_reflns_limit_h_min -22
_diffrn_reflns_limit_k_max 22
_diffrn_reflns_limit_k_min -13
_diffrn_reflns_limit_l_max 12
_diffrn_reflns_limit_l_min -20
_diffrn_reflns_number 20357
_diffrn_reflns_theta_full 25.00
_diffrn_reflns_theta_max 25.00
_diffrn_reflns_theta_min 1.73
_exptl_absorpt_coefficient_mu 1.611
_exptl_absorpt_correction_T_max 0.9384
_exptl_absorpt_correction_T_min 0.8819
_exptl_absorpt_correction_type multi-scan
_exptl_absorpt_process_details sadabs
_exptl_crystal_colour colorless
_exptl_crystal_density_diffrn 1.184
_exptl_crystal_density_method 'not measured'
_exptl_crystal_description rod
_exptl_crystal_F_000 1940
_exptl_crystal_size_max 0.08
_exptl_crystal_size_mid 0.08
_exptl_crystal_size_min 0.04
_refine_diff_density_max 0.455
_refine_diff_density_min -0.612
_refine_diff_density_rms 0.088
_refine_ls_extinction_method none
_refine_ls_goodness_of_fit_ref 0.983
_refine_ls_hydrogen_treatment constr
_refine_ls_matrix_type full
_refine_ls_number_parameters 184
_refine_ls_number_reflns 3214
_refine_ls_number_restraints 2
_refine_ls_restrained_S_all 0.985
_refine_ls_R_factor_all 0.1156
_refine_ls_R_factor_gt 0.0634
_refine_ls_shift/su_max 0.003
_refine_ls_shift/su_mean 0.000
_refine_ls_structure_factor_coef Fsqd
_refine_ls_weighting_details 'calc w=1/[\s^2^(Fo^2^)+(0.0882P)^2^+0.0000P] where P=(Fo^2^+2Fc^2^)/3'
_refine_ls_weighting_scheme calc
_refine_ls_wR_factor_gt 0.1565
_refine_ls_wR_factor_ref 0.1756
_reflns_number_gt 1816
_reflns_number_total 3214
_reflns_threshold_expression >2sigma(I)
_cod_data_source_file ic5b00110_si_001.cif
_cod_data_source_block p2
_cod_depositor_comments 'Adding full bibliography for 4342988--4342990.cif.'
_cod_database_code 4342989

loop_
_symmetry_equiv_pos_as_xyz
'x, y, z'
'x-y, x, z+1/2'
'-y, x-y, z'
'-x, -y, z+1/2'
'-x+y, -x, z'
'y, -x+y, z+1/2'
'-x, -y, -z'
'-x+y, -x, -z-1/2'
'y, -x+y, -z'
'x, y, -z-1/2'
'x-y, x, -z'
'-y, x-y, -z-1/2'

loop_
_atom_site_label
_atom_site_type_symbol
_atom_site_fract_x
_atom_site_fract_y
_atom_site_fract_z
_atom_site_U_iso_or_equiv
_atom_site_adp_type
_atom_site_occupancy
_atom_site_symmetry_multiplicity
_atom_site_calc_flag
_atom_site_refinement_flags
Cu2 Cu 0.66932(7) 0.66706(7) 0.7500 0.0511(4) Uani 1 2 d S
Cu1 Cu 0.54774(6) 0.36667(6) 0.7500 0.0462(4) Uani 1 2 d S
Br1 Br 0.6667 0.3333 0.7500 0.0481(4) Uani 1 6 d S
N2 N 0.4857(3) 0.2298(3) 0.6338(3) 0.0511(14) Uani 1 1 d .
H2 H 0.5071 0.2077 0.6619 0.061 Uiso 1 1 calc R
N1 N 0.4890(3) 0.3002(3) 0.6536(3) 0.0498(13) Uani 1 1 d .
N3 N 0.2808(3) 0.2033(3) 0.3757(3) 0.0580(15) Uani 1 1 d .
H3 H 0.2357 0.1743 0.3512 0.070 Uiso 1 1 calc R
C11 C 0.6183(5) 0.5537(6) 0.7500 0.0349(19) Uani 1 2 d S
N5 N 0.5929(5) 0.4823(6) 0.7500 0.057(2) Uani 1 2 d S
C8 C 0.3742(4) 0.2443(3) 0.4662(3) 0.0418(15) Uani 1 1 d .
N6 N 0.7920(6) 0.7079(6) 0.7500 0.079(3) Uani 1 2 d S
C9 C 0.2984(4) 0.1824(4) 0.4462(3) 0.0517(17) Uani 1 1 d .
C10 C 0.2417(4) 0.1049(4) 0.4857(5) 0.081(2) Uani 1 1 d .
H10A H 0.1868 0.0912 0.4744 0.122 Uiso 1 1 calc R
H10B H 0.2506 0.1108 0.5418 0.122 Uiso 1 1 calc R
H10C H 0.2510 0.0627 0.4666 0.122 Uiso 1 1 calc R
C7 C 0.4010(4) 0.3010(3) 0.4020(3) 0.0452(15) Uani 1 1 d .
C3 C 0.4215(3) 0.2515(3) 0.5383(3) 0.0421(15) Uani 1 1 d .
C4 C 0.4457(4) 0.1977(4) 0.5656(4) 0.0488(16) Uani 1 1 d .
C2 C 0.4498(4) 0.3144(4) 0.5953(4) 0.0473(16) Uani 1 1 d .
C12 C 0.8528(7) 0.7151(7) 0.7500 0.077(3) Uani 1 2 d S
C5 C 0.4375(5) 0.1224(4) 0.5313(4) 0.077(2) Uani 1 1 d .
H5A H 0.4510 0.0946 0.5705 0.116 Uiso 1 1 calc R
H5B H 0.4735 0.1359 0.4870 0.116 Uiso 1 1 calc R
H5C H 0.3825 0.0879 0.5141 0.116 Uiso 1 1 calc R
C1 C 0.4376(4) 0.3860(4) 0.5988(4) 0.068(2) Uani 1 1 d .
H1A H 0.4549 0.4118 0.6495 0.102 Uiso 1 1 calc R
H1B H 0.3811 0.3684 0.5913 0.102 Uiso 1 1 calc R
H1C H 0.4690 0.4239 0.5580 0.102 Uiso 1 1 calc R
C6 C 0.4795(4) 0.3780(4) 0.3904(4) 0.0603(18) Uani 1 1 d .
H6A H 0.4749 0.4228 0.4104 0.090 Uiso 1 1 calc R
H6B H 0.4922 0.3859 0.3350 0.090 Uiso 1 1 calc R
H6C H 0.5219 0.3749 0.4181 0.090 Uiso 1 1 calc R
N4 N 0.3428(3) 0.2760(3) 0.3474(3) 0.0461(13) Uani 1 1 d .
C13 C 0.9383(10) 0.7264(13) 0.7500 0.202(9) Uani 1 2 d S
H13A H 0.9777 0.7834 0.7500 0.303 Uiso 1 2 calc SR
H13B H 0.9454 0.7015 0.7037 0.303 Uiso 0.50 1 calc PR
H13C H 0.9454 0.7015 0.7963 0.303 Uiso 0.50 1 calc PR
C14 C 0.6667 0.3333 0.4448(8) 0.088(4) Uani 1 3 d SD
C15 C 0.6667 0.3333 0.5344(9) 0.144(7) Uani 1 3 d SD
H15A H 0.6392 0.2783 0.5534 0.215 Uiso 0.33 1 calc PR
H15B H 0.6392 0.3608 0.5534 0.215 Uiso 0.33 1 calc PR
H15C H 0.7217 0.3608 0.5534 0.215 Uiso 0.33 1 calc PR
N7 N 0.6667 0.3333 0.3782(9) 0.195(9) Uani 1 3 d SD

loop_
_atom_site_aniso_label
_atom_site_aniso_U_11
_atom_site_aniso_U_22
_atom_site_aniso_U_33
_atom_site_aniso_U_23
_atom_site_aniso_U_13
_atom_site_aniso_U_12
Cu2 0.0758(8) 0.0611(8) 0.0316(6) 0.000 0.000 0.0456(7)
Cu1 0.0539(7) 0.0535(7) 0.0343(6) 0.000 0.000 0.0291(6)
Br1 0.0486(6) 0.0486(6) 0.0472(9) 0.000 0.000 0.0243(3)
N2 0.083(4) 0.054(3) 0.038(3) -0.002(2) -0.011(3) 0.050(3)
N1 0.063(4) 0.049(3) 0.043(3) -0.003(2) -0.013(3) 0.032(3)
N3 0.063(4) 0.057(4) 0.043(3) -0.002(3) -0.021(3) 0.022(3)
C11 0.047(5) 0.044(5) 0.029(4) 0.000 0.000 0.034(5)
N5 0.065(5) 0.104(7) 0.021(4) 0.000 0.000 0.057(5)
C8 0.063(4) 0.041(4) 0.031(3) 0.001(3) -0.004(3) 0.033(4)
N6 0.066(6) 0.116(8) 0.075(6) 0.000 0.000 0.060(6)
C9 0.058(4) 0.047(4) 0.041(4) 0.002(3) -0.008(3) 0.019(4)
C10 0.073(5) 0.068(5) 0.082(5) 0.026(4) 0.001(4) 0.020(4)
C7 0.057(4) 0.040(4) 0.041(3) -0.002(3) -0.004(3) 0.027(3)
C3 0.053(4) 0.042(4) 0.032(3) 0.003(3) -0.008(3) 0.025(3)
C4 0.073(5) 0.043(4) 0.039(3) -0.005(3) -0.014(3) 0.035(4)
C2 0.047(4) 0.050(4) 0.050(4) -0.004(3) -0.013(3) 0.029(3)
C12 0.049(7) 0.076(8) 0.102(9) 0.000 0.000 0.030(6)
C5 0.125(7) 0.066(5) 0.064(5) -0.021(4) -0.030(5) 0.066(5)
C1 0.093(6) 0.066(5) 0.074(5) -0.019(4) -0.033(4) 0.061(4)
C6 0.053(4) 0.058(4) 0.057(4) 0.006(3) 0.000(3) 0.019(4)
N4 0.060(3) 0.043(3) 0.034(3) -0.001(2) -0.007(3) 0.025(3)
C13 0.103(14) 0.20(2) 0.28(3) 0.000 0.000 0.061(14)
C14 0.103(7) 0.103(7) 0.058(9) 0.000 0.000 0.051(4)
C15 0.149(11) 0.149(11) 0.132(18) 0.000 0.000 0.075(6)
N7 0.241(16) 0.241(16) 0.104(14) 0.000 0.000 0.120(8)

loop_
_atom_type_symbol
_atom_type_description
_atom_type_scat_dispersion_real
_atom_type_scat_dispersion_imag
_atom_type_scat_source
C C 0.0033 0.0016 'International Tables Vol C Tables 4.2.6.8 and 6.1.1.4'
H H 0.0000 0.0000 'International Tables Vol C Tables 4.2.6.8 and 6.1.1.4'
Br Br -0.2901 2.4595 'International Tables Vol C Tables 4.2.6.8 and 6.1.1.4'
Cu Cu 0.3201 1.2651 'International Tables Vol C Tables 4.2.6.8 and 6.1.1.4'
N N 0.0061 0.0033 'International Tables Vol C Tables 4.2.6.8 and 6.1.1.4'

loop_
_geom_angle_atom_site_label_1
_geom_angle_atom_site_label_2
_geom_angle_atom_site_label_3
_geom_angle
_geom_angle_site_symmetry_1
_geom_angle_site_symmetry_3
C11 Cu2 N4 118.61(17) . 4_665
C11 Cu2 N4 118.61(17) . 7_666
N4 Cu2 N4 107.2(3) 4_665 7_666
C11 Cu2 N6 105.8(4) . .
N4 Cu2 N6 101.9(2) 4_665 .
N4 Cu2 N6 101.9(2) 7_666 .
N5 Cu1 N1 120.40(16) . .
N5 Cu1 N1 120.40(16) . 10_557
N1 Cu1 N1 107.5(3) . 10_557
N5 Cu1 Br1 109.2(2) . .
N1 Cu1 Br1 97.01(15) . .
N1 Cu1 Br1 97.01(15) 10_557 .
Cu1 Br1 Cu1 120.000(9) 3_655 8_667
Cu1 Br1 Cu1 120.000(7) 3_655 .
Cu1 Br1 Cu1 120.000(16) 8_667 .
C4 N2 N1 113.4(5) . .
C4 N2 H2 123.3 . .
N1 N2 H2 123.3 . .
C2 N1 N2 105.1(5) . .
C2 N1 Cu1 131.0(4) . .
N2 N1 Cu1 123.8(4) . .
C9 N3 N4 112.8(5) . .
C9 N3 H3 123.6 . .
N4 N3 H3 123.6 . .
N5 C11 Cu2 173.8(7) . .
C11 N5 Cu1 177.8(7) . .
C9 C8 C7 106.5(5) . .
C9 C8 C3 127.7(5) . .
C7 C8 C3 125.8(5) . .
C12 N6 Cu2 167.2(11) . .
N3 C9 C8 105.9(5) . .
N3 C9 C10 121.8(6) . .
C8 C9 C10 132.3(6) . .
C9 C10 H10A 109.5 . .
C9 C10 H10B 109.5 . .
H10A C10 H10B 109.5 . .
C9 C10 H10C 109.5 . .
H10A C10 H10C 109.5 . .
H10B C10 H10C 109.5 . .
N4 C7 C8 109.8(5) . .
N4 C7 C6 120.2(5) . .
C8 C7 C6 130.0(6) . .
C4 C3 C2 105.6(5) . .
C4 C3 C8 127.9(5) . .
C2 C3 C8 126.5(5) . .
N2 C4 C3 105.7(5) . .
N2 C4 C5 122.5(5) . .
C3 C4 C5 131.7(6) . .
N1 C2 C3 110.2(5) . .
N1 C2 C1 120.6(5) . .
C3 C2 C1 129.2(5) . .
N6 C12 C13 179.3(15) . .
C4 C5 H5A 109.5 . .
C4 C5 H5B 109.5 . .
H5A C5 H5B 109.5 . .
C4 C5 H5C 109.5 . .
H5A C5 H5C 109.5 . .
H5B C5 H5C 109.5 . .
C2 C1 H1A 109.5 . .
C2 C1 H1B 109.5 . .
H1A C1 H1B 109.5 . .
C2 C1 H1C 109.5 . .
H1A C1 H1C 109.5 . .
H1B C1 H1C 109.5 . .
C7 C6 H6A 109.5 . .
C7 C6 H6B 109.5 . .
H6A C6 H6B 109.5 . .
C7 C6 H6C 109.5 . .
H6A C6 H6C 109.5 . .
H6B C6 H6C 109.5 . .
C7 N4 N3 104.9(5) . .
C7 N4 Cu2 131.5(4) . 7_666
N3 N4 Cu2 123.0(4) . 7_666
C12 C13 H13A 109.5 . .
C12 C13 H13B 109.5 . .
H13A C13 H13B 109.5 . .
C12 C13 H13C 109.5 . .
H13A C13 H13C 109.5 . .
H13B C13 H13C 109.5 . .
N7 C14 C15 180.000(8) . .
C14 C15 H15A 109.5 . .
C14 C15 H15B 109.5 . .
H15A C15 H15B 109.5 . .
C14 C15 H15C 109.5 . .
H15A C15 H15C 109.5 . .
H15B C15 H15C 109.5 . .

loop_
_geom_bond_atom_site_label_1
_geom_bond_atom_site_label_2
_geom_bond_distance
_geom_bond_site_symmetry_2
Cu2 C11 1.868(9) .
Cu2 N4 2.047(5) 4_665
Cu2 N4 2.047(5) 7_666
Cu2 N6 2.057(10) .
Cu1 N5 1.918(10) .
Cu1 N1 2.023(5) .
Cu1 N1 2.023(5) 10_557
Cu1 Br1 2.6344(12) .
Br1 Cu1 2.6344(11) 3_655
Br1 Cu1 2.6344(12) 8_667
N2 C4 1.347(7) .
N2 N1 1.350(6) .
N2 H2 0.8600 .
N1 C2 1.341(7) .
N3 C9 1.351(7) .
N3 N4 1.378(7) .
N3 H3 0.8600 .
C11 N5 1.192(10) .
C8 C9 1.370(8) .
C8 C7 1.432(8) .
C8 C3 1.481(7) .
N6 C12 1.093(11) .
C9 C10 1.479(8) .
C10 H10A 0.9600 .
C10 H10B 0.9600 .
C10 H10C 0.9600 .
C7 N4 1.332(7) .
C7 C6 1.491(8) .
C3 C4 1.392(7) .
C3 C2 1.415(8) .
C4 C5 1.478(8) .
C2 C1 1.492(8) .
C12 C13 1.528(18) .
C5 H5A 0.9600 .
C5 H5B 0.9600 .
C5 H5C 0.9600 .
C1 H1A 0.9600 .
C1 H1B 0.9600 .
C1 H1C 0.9600 .
C6 H6A 0.9600 .
C6 H6B 0.9600 .
C6 H6C 0.9600 .
N4 Cu2 2.047(5) 7_666
C13 H13A 0.9600 .
C13 H13B 0.9600 .
C13 H13C 0.9600 .
C14 N7 1.125(9) .
C14 C15 1.517(9) .
C15 H15A 0.9600 .
C15 H15B 0.9600 .
C15 H15C 0.9600 .

loop_
_platon_squeeze_void_nr
_platon_squeeze_void_average_x
_platon_squeeze_void_average_y
_platon_squeeze_void_average_z
_platon_squeeze_void_volume
_platon_squeeze_void_count_electrons
_platon_squeeze_void_content
1 0.000 0.000 -0.003 507 218 ' '
2 0.667 0.333 0.250 352 85 ' '
3 0.333 0.667 0.750 352 85 ' '
